data_4086460
loop_
_publ_author_name
'Farrell, Wesley S.'
'Yonke, Brendan L.'
'Reeds, Jonathan P.'
'Zavalij, Peter Y.'
'Sita, Lawrence R.'

_publ_section_title
;
 Small-Molecule Activation within the Group 6 Complexes
 (\h5-C5Me5)[N(iPr)C(Me)N(iPr)]M(CO)(L) for M = Mo, W and L = N2, NCMe,
 \h2-Alkene, SMe2, C3H6O
;
_journal_issue 8
_journal_name_full Organometallics
_journal_page_first 1132
_journal_paper_doi 10.1021/acs.organomet.6b00131
_journal_volume 35
_journal_year 2016
_chemical_absolute_configuration ad
_chemical_formula_moiety 'C21 H36 Mo N2 O'
_chemical_formula_sum 'C21 H36 Mo N2 O'
_chemical_formula_weight 428.46
_chemical_name_systematic Mo-complex
_space_group_IT_number 29
_symmetry_cell_setting orthorhombic
_symmetry_space_group_name_Hall 'P 2c -2ac'
_symmetry_space_group_name_H-M 'P c a 21'
_atom_sites_solution_hydrogens geom
_atom_sites_solution_primary direct
_atom_sites_solution_secondary difmap
_audit_creation_method 'SHELXL-97 & ZCIF'
_cell_angle_alpha 90.00
_cell_angle_beta 90.00
_cell_angle_gamma 90.00
_cell_formula_units_Z 4
_cell_length_a 8.6431(10)
_cell_length_b 14.9247(17)
_cell_length_c 16.4976(19)
_cell_measurement_reflns_used 19856
_cell_measurement_temperature 150(2)
_cell_measurement_theta_max 32.3
_cell_measurement_theta_min 2.5
_cell_volume 2128.1(4)
_computing_cell_refinement Apex2
_computing_data_collection 'Apex2 (Bruker, 2010)'
_computing_data_reduction Apex2
_computing_molecular_graphics 'XSHEL (Bruker, 2004)'
_computing_publication_material SHELXL-97
_computing_structure_refinement 'SHELXL-97 (Sheldrick, 2008)'
_computing_structure_solution 'SHELXS-97 (Sheldrick, 2008)'
_diffrn_ambient_temperature 150(2)
_diffrn_detector 'CCD area detector'
_diffrn_detector_area_resol_mean 11.198
_diffrn_detector_type 'Bruker Smart Apex II'
_diffrn_measured_fraction_theta_full 1.000
_diffrn_measured_fraction_theta_max 1.000
_diffrn_measurement_details
;
crystal_id        ' '
frame_width-CCD  -0.30
total_frames-CCD  3030
frame_size-CCD    512
frame_time-CCD    15
total_time-CCD    17.7
detector_distance 5.00
;
_diffrn_measurement_device_type 'three-circle diffractometer'
_diffrn_measurement_method '\f and \w scans'
_diffrn_measurement_specimen_support 'MiTeGen loop'
_diffrn_orient_matrix_type standard
_diffrn_orient_matrix_UB_11 0.0270787
_diffrn_orient_matrix_UB_12 0.0012012
_diffrn_orient_matrix_UB_13 0.0589218
_diffrn_orient_matrix_UB_21 -0.0392008
_diffrn_orient_matrix_UB_22 -0.0627010
_diffrn_orient_matrix_UB_23 0.0060083
_diffrn_orient_matrix_UB_31 0.1054365
_diffrn_orient_matrix_UB_32 -0.0235998
_diffrn_orient_matrix_UB_33 -0.0129058
_diffrn_radiation_monochromator graphite
_diffrn_radiation_source 'fine-focus sealed tube'
_diffrn_radiation_type MoK\a
_diffrn_radiation_wavelength 0.71073
_diffrn_reflns_av_R_equivalents 0.0228
_diffrn_reflns_av_sigmaI/netI 0.0161
_diffrn_reflns_limit_h_max 12
_diffrn_reflns_limit_h_min -12
_diffrn_reflns_limit_k_max 20
_diffrn_reflns_limit_k_min -20
_diffrn_reflns_limit_l_max 22
_diffrn_reflns_limit_l_min -23
_diffrn_reflns_number 33796
_diffrn_reflns_theta_full 29.99
_diffrn_reflns_theta_max 29.99
_diffrn_reflns_theta_min 2.47
_diffrn_standards_decay_% 0
_exptl_absorpt_coefficient_mu 0.627
_exptl_absorpt_correction_T_max 0.933
_exptl_absorpt_correction_T_min 0.775
_exptl_absorpt_correction_type multi-scan
_exptl_absorpt_process_details 'SADABS (Sheldrick, 2008)'
_exptl_crystal_colour orange
_exptl_crystal_density_diffrn 1.337
_exptl_crystal_density_method 'not measured'
_exptl_crystal_description plate
_exptl_crystal_F_000 904
_exptl_crystal_size_max 0.32
_exptl_crystal_size_mid 0.17
_exptl_crystal_size_min 0.11
_refine_diff_density_max 0.365
_refine_diff_density_min -0.364
_refine_diff_density_rms 0.040
_refine_ls_abs_structure_details '(Flack, 1983)'
_refine_ls_abs_structure_Flack -0.02(2)
_refine_ls_extinction_method none
_refine_ls_goodness_of_fit_ref 1.000
_refine_ls_hydrogen_treatment mixed
_refine_ls_matrix_type full
_refine_ls_number_parameters 272
_refine_ls_number_reflns 6194
_refine_ls_number_restraints 1
_refine_ls_restrained_S_all 1.000
_refine_ls_R_factor_all 0.0190
_refine_ls_R_factor_gt 0.0178
_refine_ls_shift/su_max 0.002
_refine_ls_shift/su_mean 0.000
_refine_ls_structure_factor_coef Fsqd
_refine_ls_weighting_details 'w=1/[\s^2^(Fo^2^)+(0.01P)^2^+0.966P], P=(max(Fo^2^,0)+2Fc^2^)/3'
_refine_ls_weighting_scheme calc
_refine_ls_wR_factor_gt 0.0383
_refine_ls_wR_factor_ref 0.0388
_reflns_Friedel_coverage 0.932
_reflns_number_gt 5966
_reflns_number_total 6194
_reflns_threshold_expression >2sigma(I)
_cod_data_source_file om6b00131_si_001.cif
_cod_data_source_block cmpd_8
_cod_depositor_comments 'Adding full bibliography for 4086460--4086471.cif.'
_cod_original_sg_symbol_H-M Pca21
_cod_database_code 4086460

loop_
_symmetry_equiv_pos_as_xyz
'x, y, z'
'-x, -y, z+1/2'
'x+1/2, -y, z'
'-x+1/2, y, z+1/2'

loop_
_atom_site_label
_atom_site_type_symbol
_atom_site_fract_x
_atom_site_fract_y
_atom_site_fract_z
_atom_site_U_iso_or_equiv
_atom_site_adp_type
_atom_site_occupancy
_atom_site_symmetry_multiplicity
_atom_site_calc_flag
_atom_site_refinement_flags
Mo1 Mo 0.510218(9) 0.261059(6) 0.312940(16) 0.01626(3) Uani 1 1 d .
C1 C 0.71859(14) 0.20964(9) 0.31080(15) 0.0267(2) Uani 1 1 d .
O1 O 0.84304(11) 0.18080(8) 0.30794(12) 0.0402(3) Uani 1 1 d .
C2 C 0.64995(18) 0.32294(12) 0.41366(10) 0.0279(3) Uani 1 1 d .
H2A H 0.583(2) 0.3194(12) 0.4592(11) 0.025(5) Uiso 1 1 d .
H2B H 0.764(2) 0.3055(12) 0.4239(11) 0.022(4) Uiso 1 1 d .
C3 C 0.61773(19) 0.38765(11) 0.35178(10) 0.0273(3) Uani 1 1 d .
H3A H 0.7024(19) 0.4092(10) 0.3231(13) 0.029(4) Uiso 1 1 d .
H3B H 0.543(2) 0.4342(13) 0.3556(11) 0.032(5) Uiso 1 1 d .
N11 N 0.32387(18) 0.29748(10) 0.39662(9) 0.0202(3) Uani 1 1 d .
N12 N 0.41994(14) 0.16229(8) 0.39819(7) 0.0206(2) Uani 1 1 d .
C10 C 0.32272(19) 0.21884(11) 0.43418(9) 0.0206(3) Uani 1 1 d .
C11 C 0.2260(2) 0.19513(12) 0.50721(10) 0.0345(4) Uani 1 1 d .
H11A H 0.2317 0.2438 0.5470 0.038(5) Uiso 0.72(2) 1 calc PR
H11B H 0.2653 0.1397 0.5316 0.038(5) Uiso 0.72(2) 1 calc PR
H11C H 0.1182 0.1865 0.4905 0.038(5) Uiso 0.72(2) 1 calc PR
H11D H 0.1785 0.1362 0.4991 0.038(5) Uiso 0.28(2) 1 calc PR
H11E H 0.1448 0.2403 0.5145 0.038(5) Uiso 0.28(2) 1 calc PR
H11F H 0.2919 0.1935 0.5555 0.038(5) Uiso 0.28(2) 1 calc PR
C12 C 0.23842(18) 0.37834(10) 0.42085(10) 0.0255(3) Uani 1 1 d .
H12 H 0.2492(18) 0.4200(11) 0.3756(10) 0.016(4) Uiso 1 1 d .
C13 C 0.06280(19) 0.36438(12) 0.43016(12) 0.0342(4) Uani 1 1 d .
H13A H 0.0265 0.3220 0.3889 0.043(3) Uiso 1 1 calc R
H13B H 0.0095 0.4218 0.4233 0.043(3) Uiso 1 1 calc R
H13C H 0.0406 0.3404 0.4842 0.043(3) Uiso 1 1 calc R
C14 C 0.3043(2) 0.42462(12) 0.49562(11) 0.0345(4) Uani 1 1 d .
H14A H 0.2852 0.3875 0.5435 0.042(3) Uiso 1 1 calc R
H14B H 0.2542 0.4830 0.5026 0.042(3) Uiso 1 1 calc R
H14C H 0.4160 0.4332 0.4887 0.042(3) Uiso 1 1 calc R
C15 C 0.46980(19) 0.07840(11) 0.43607(10) 0.0262(3) Uani 1 1 d .
H15 H 0.379(2) 0.0480(12) 0.4599(10) 0.025(5) Uiso 1 1 d .
C16 C 0.5296(2) 0.01324(11) 0.37253(10) 0.0340(4) Uani 1 1 d .
H16A H 0.4485 0.0021 0.3323 0.038(3) Uiso 1 1 calc R
H16B H 0.5583 -0.0433 0.3987 0.038(3) Uiso 1 1 calc R
H16C H 0.6204 0.0390 0.3457 0.038(3) Uiso 1 1 calc R
C17 C 0.5940(2) 0.09564(13) 0.50011(12) 0.0388(4) Uani 1 1 d .
H17A H 0.6872 0.1194 0.4739 0.048(4) Uiso 1 1 calc R
H17B H 0.6191 0.0394 0.5278 0.048(4) Uiso 1 1 calc R
H17C H 0.5554 0.1392 0.5397 0.048(4) Uiso 1 1 calc R
C20 C 0.57025(17) 0.28061(11) 0.17915(9) 0.0221(3) Uani 1 1 d .
C21 C 0.50873(17) 0.19089(10) 0.18860(9) 0.0228(3) Uani 1 1 d .
C22 C 0.3487(2) 0.19900(11) 0.21073(9) 0.0211(3) Uani 1 1 d .
C23 C 0.3119(2) 0.29159(13) 0.21292(10) 0.0206(3) Uani 1 1 d .
C24 C 0.44756(17) 0.34263(10) 0.19559(9) 0.0217(3) Uani 1 1 d .
C25 C 0.72488(19) 0.30512(13) 0.14376(11) 0.0335(4) Uani 1 1 d .
H25A H 0.7145 0.3136 0.0851 0.049(4) Uiso 1 1 calc R
H25B H 0.7991 0.2569 0.1545 0.049(4) Uiso 1 1 calc R
H25C H 0.7618 0.3608 0.1686 0.049(4) Uiso 1 1 calc R
C26 C 0.5872(2) 0.10563(12) 0.16255(11) 0.0338(4) Uani 1 1 d .
H26A H 0.5707 0.0964 0.1044 0.042(4) Uiso 1 1 calc R
H26B H 0.5436 0.0550 0.1927 0.042(4) Uiso 1 1 calc R
H26C H 0.6984 0.1100 0.1736 0.042(4) Uiso 1 1 calc R
C27 C 0.2362(2) 0.12401(11) 0.22288(10) 0.0317(4) Uani 1 1 d .
H27A H 0.1778 0.1341 0.2730 0.067(5) Uiso 1 1 calc R
H27B H 0.2926 0.0672 0.2268 0.067(5) Uiso 1 1 calc R
H27C H 0.1646 0.1216 0.1769 0.067(5) Uiso 1 1 calc R
C28 C 0.15231(17) 0.32848(12) 0.22510(10) 0.0308(3) Uani 1 1 d .
H28A H 0.1591 0.3873 0.2513 0.043(3) Uiso 1 1 calc R
H28B H 0.0926 0.2876 0.2595 0.043(3) Uiso 1 1 calc R
H28C H 0.1009 0.3347 0.1725 0.043(3) Uiso 1 1 calc R
C29 C 0.4548(2) 0.44275(11) 0.18497(11) 0.0316(3) Uani 1 1 d .
H29A H 0.4184 0.4586 0.1306 0.051(4) Uiso 1 1 calc R
H29B H 0.5618 0.4631 0.1918 0.051(4) Uiso 1 1 calc R
H29C H 0.3889 0.4717 0.2256 0.051(4) Uiso 1 1 calc R

loop_
_atom_site_aniso_label
_atom_site_aniso_U_11
_atom_site_aniso_U_22
_atom_site_aniso_U_33
_atom_site_aniso_U_23
_atom_site_aniso_U_13
_atom_site_aniso_U_12
Mo1 0.01409(4) 0.01914(4) 0.01556(4) -0.00023(11) 0.00044(8) -0.00085(3)
C1 0.0225(5) 0.0293(6) 0.0283(6) 0.0019(10) -0.0021(10) -0.0008(4)
O1 0.0221(4) 0.0451(6) 0.0534(8) 0.0047(9) 0.0022(8) 0.0086(4)
C2 0.0224(7) 0.0361(9) 0.0252(8) -0.0044(7) -0.0045(6) -0.0071(6)
C3 0.0271(7) 0.0277(8) 0.0271(8) -0.0041(6) 0.0017(6) -0.0094(6)
N11 0.0202(7) 0.0205(6) 0.0198(6) 0.0005(5) 0.0043(5) 0.0008(5)
N12 0.0210(6) 0.0216(6) 0.0192(6) 0.0019(5) 0.0006(5) 0.0000(5)
C10 0.0208(7) 0.0252(8) 0.0158(7) -0.0014(6) 0.0011(5) -0.0035(6)
C11 0.0462(10) 0.0295(8) 0.0278(8) 0.0038(7) 0.0164(7) 0.0011(7)
C12 0.0270(7) 0.0238(7) 0.0259(8) 0.0000(6) 0.0083(6) 0.0032(6)
C13 0.0260(8) 0.0348(9) 0.0418(10) 0.0009(7) 0.0116(7) 0.0060(7)
C14 0.0429(10) 0.0293(8) 0.0315(9) -0.0078(7) 0.0097(7) -0.0022(7)
C15 0.0307(8) 0.0242(7) 0.0238(8) 0.0042(6) -0.0004(6) 0.0009(6)
C16 0.0440(9) 0.0234(8) 0.0346(9) 0.0016(6) -0.0015(7) 0.0061(7)
C17 0.0482(11) 0.0378(10) 0.0302(9) 0.0040(8) -0.0129(8) 0.0086(8)
C20 0.0217(6) 0.0271(7) 0.0174(7) 0.0000(5) 0.0031(5) -0.0029(6)
C21 0.0272(7) 0.0229(7) 0.0183(6) -0.0029(5) 0.0010(5) 0.0002(5)
C22 0.0248(8) 0.0232(8) 0.0152(7) 0.0006(6) -0.0030(6) -0.0051(6)
C23 0.0183(7) 0.0287(8) 0.0149(7) 0.0029(6) -0.0018(5) -0.0012(6)
C24 0.0232(6) 0.0228(7) 0.0190(6) 0.0026(5) -0.0011(5) -0.0023(5)
C25 0.0272(8) 0.0433(10) 0.0301(8) 0.0038(7) 0.0091(6) -0.0054(7)
C26 0.0450(10) 0.0291(9) 0.0274(9) -0.0073(7) 0.0047(8) 0.0075(7)
C27 0.0340(8) 0.0318(8) 0.0294(9) 0.0056(7) -0.0062(7) -0.0139(7)
C28 0.0199(7) 0.0426(9) 0.0299(9) 0.0036(7) -0.0031(6) 0.0038(6)
C29 0.0383(9) 0.0247(8) 0.0317(9) 0.0054(6) -0.0044(7) -0.0039(6)

loop_
_atom_type_symbol
_atom_type_description
_atom_type_scat_dispersion_real
_atom_type_scat_dispersion_imag
_atom_type_scat_source
C C 0.0033 0.0016 'International Tables Vol C Tables 4.2.6.8 and 6.1.1.4'
H H 0.0000 0.0000 'International Tables Vol C Tables 4.2.6.8 and 6.1.1.4'
N N 0.0061 0.0033 'International Tables Vol C Tables 4.2.6.8 and 6.1.1.4'
O O 0.0106 0.0060 'International Tables Vol C Tables 4.2.6.8 and 6.1.1.4'
Mo Mo -1.6832 0.6857 'International Tables Vol C Tables 4.2.6.8 and 6.1.1.4'

loop_
_geom_angle_atom_site_label_1
_geom_angle_atom_site_label_2
_geom_angle_atom_site_label_3
_geom_angle
C1 Mo1 N12 94.35(6)
C1 Mo1 N11 141.73(8)
N12 Mo1 N11 59.88(5)
C1 Mo1 C3 87.33(6)
N12 Mo1 C3 122.91(6)
N11 Mo1 C3 85.06(6)
C1 Mo1 C2 71.38(8)
N12 Mo1 C2 89.61(6)
N11 Mo1 C2 80.07(6)
C3 Mo1 C2 37.51(6)
C1 Mo1 C20 79.85(8)
N12 Mo1 C20 142.17(5)
N11 Mo1 C20 138.07(5)
C3 Mo1 C20 94.34(6)
C2 Mo1 C20 122.56(6)
C1 Mo1 C21 79.10(8)
N12 Mo1 C21 105.36(5)
N11 Mo1 C21 132.08(5)
C3 Mo1 C21 130.69(6)
C2 Mo1 C21 147.84(6)
C20 Mo1 C21 36.81(5)
C1 Mo1 C24 113.59(8)
N12 Mo1 C24 143.00(5)
N11 Mo1 C24 102.78(5)
C3 Mo1 C24 83.82(6)
C2 Mo1 C24 121.26(6)
C20 Mo1 C24 35.99(5)
C21 Mo1 C24 60.04(5)
C1 Mo1 C22 112.01(7)
N12 Mo1 C22 89.08(5)
N11 Mo1 C22 96.43(6)
C3 Mo1 C22 142.09(6)
C2 Mo1 C22 176.45(6)
C20 Mo1 C22 59.88(5)
C21 Mo1 C22 35.68(5)
C24 Mo1 C22 58.81(5)
C1 Mo1 C23 135.42(9)
N12 Mo1 C23 108.25(5)
N11 Mo1 C23 82.08(4)
C3 Mo1 C23 109.61(6)
C2 Mo1 C23 143.59(7)
C20 Mo1 C23 58.60(6)
C21 Mo1 C23 58.33(6)
C24 Mo1 C23 34.76(5)
C22 Mo1 C23 34.36(6)
O1 C1 Mo1 178.18(19)
C3 C2 Mo1 69.30(9)
C3 C2 H2A 118.9(11)
Mo1 C2 H2A 103.5(11)
C3 C2 H2B 118.2(10)
Mo1 C2 H2B 121.9(10)
H2A C2 H2B 115.9(15)
C2 C3 Mo1 73.19(9)
C2 C3 H3A 116.3(11)
Mo1 C3 H3A 118.8(11)
C2 C3 H3B 125.3(11)
Mo1 C3 H3B 111.3(11)
H3A C3 H3B 108.2(14)
C10 N11 C12 126.52(14)
C10 N11 Mo1 94.61(10)
C12 N11 Mo1 138.12(11)
C10 N12 C15 122.53(13)
C10 N12 Mo1 94.87(10)
C15 N12 Mo1 138.38(10)
N11 C10 N12 110.35(14)
N11 C10 C11 125.77(15)
N12 C10 C11 123.87(15)
C10 C11 H11A 109.5
C10 C11 H11B 109.5
H11A C11 H11B 109.5
C10 C11 H11C 109.5
H11A C11 H11C 109.5
H11B C11 H11C 109.5
C10 C11 H11D 109.5
H11A C11 H11D 141.1
H11B C11 H11D 56.3
H11C C11 H11D 56.3
C10 C11 H11E 109.5
H11A C11 H11E 56.3
H11B C11 H11E 141.1
H11C C11 H11E 56.3
H11D C11 H11E 109.5
C10 C11 H11F 109.5
H11A C11 H11F 56.3
H11B C11 H11F 56.3
H11C C11 H11F 141.1
H11D C11 H11F 109.5
H11E C11 H11F 109.5
N11 C12 C14 113.85(14)
N11 C12 C13 114.28(14)
C14 C12 C13 110.43(14)
N11 C12 H12 105.4(9)
C14 C12 H12 107.2(9)
C13 C12 H12 104.9(10)
C12 C13 H13A 109.5
C12 C13 H13B 109.5
H13A C13 H13B 109.5
C12 C13 H13C 109.5
H13A C13 H13C 109.5
H13B C13 H13C 109.5
C12 C14 H14A 109.5
C12 C14 H14B 109.5
H14A C14 H14B 109.5
C12 C14 H14C 109.5
H14A C14 H14C 109.5
H14B C14 H14C 109.5
N12 C15 C16 110.65(13)
N12 C15 C17 110.97(14)
C16 C15 C17 110.23(15)
N12 C15 H15 109.2(10)
C16 C15 H15 104.5(10)
C17 C15 H15 111.1(10)
C15 C16 H16A 109.5
C15 C16 H16B 109.5
H16A C16 H16B 109.5
C15 C16 H16C 109.5
H16A C16 H16C 109.5
H16B C16 H16C 109.5
C15 C17 H17A 109.5
C15 C17 H17B 109.5
H17A C17 H17B 109.5
C15 C17 H17C 109.5
H17A C17 H17C 109.5
H17B C17 H17C 109.5
C24 C20 C21 107.75(12)
C24 C20 C25 125.02(14)
C21 C20 C25 126.35(14)
C24 C20 Mo1 74.44(8)
C21 C20 Mo1 72.23(8)
C25 C20 Mo1 127.43(11)
C22 C21 C20 107.64(13)
C22 C21 C26 125.32(15)
C20 C21 C26 125.82(14)
C22 C21 Mo1 74.97(9)
C20 C21 Mo1 70.95(8)
C26 C21 Mo1 129.53(11)
C23 C22 C21 107.73(14)
C23 C22 C27 125.43(16)
C21 C22 C27 126.66(15)
C23 C22 Mo1 74.57(9)
C21 C22 Mo1 69.35(8)
C27 C22 Mo1 125.32(11)
C22 C23 C24 109.30(15)
C22 C23 C28 124.59(16)
C24 C23 C28 125.94(16)
C22 C23 Mo1 71.06(9)
C24 C23 Mo1 69.84(9)
C28 C23 Mo1 128.98(12)
C23 C24 C20 107.53(14)
C23 C24 C29 125.93(15)
C20 C24 C29 126.03(14)
C23 C24 Mo1 75.40(9)
C20 C24 Mo1 69.57(8)
C29 C24 Mo1 126.90(11)
C20 C25 H25A 109.5
C20 C25 H25B 109.5
H25A C25 H25B 109.5
C20 C25 H25C 109.5
H25A C25 H25C 109.5
H25B C25 H25C 109.5
C21 C26 H26A 109.5
C21 C26 H26B 109.5
H26A C26 H26B 109.5
C21 C26 H26C 109.5
H26A C26 H26C 109.5
H26B C26 H26C 109.5
C22 C27 H27A 109.5
C22 C27 H27B 109.5
H27A C27 H27B 109.5
C22 C27 H27C 109.5
H27A C27 H27C 109.5
H27B C27 H27C 109.5
C23 C28 H28A 109.5
C23 C28 H28B 109.5
H28A C28 H28B 109.5
C23 C28 H28C 109.5
H28A C28 H28C 109.5
H28B C28 H28C 109.5
C24 C29 H29A 109.5
C24 C29 H29B 109.5
H29A C29 H29B 109.5
C24 C29 H29C 109.5
H29A C29 H29C 109.5
H29B C29 H29C 109.5

loop_
_geom_bond_atom_site_label_1
_geom_bond_atom_site_label_2
_geom_bond_distance
Mo1 C1 1.9580(12)
Mo1 N12 2.1817(12)
Mo1 N11 2.1899(15)
Mo1 C3 2.2008(15)
Mo1 C2 2.2522(16)
Mo1 C20 2.2861(15)
Mo1 C21 2.3031(15)
Mo1 C24 2.3502(15)
Mo1 C22 2.3772(16)
Mo1 C23 2.4227(18)
C1 O1 1.1595(15)
C2 C3 1.433(2)
C2 H2A 0.949(18)
C2 H2B 1.031(17)
C3 H3A 0.928(17)
C3 H3B 0.948(19)
N11 C10 1.327(2)
N11 C12 1.470(2)
N12 C10 1.3307(19)
N12 C15 1.4642(19)
C10 C11 1.508(2)
C11 H11A 0.9800
C11 H11B 0.9800
C11 H11C 0.9800
C11 H11D 0.9800
C11 H11E 0.9800
C11 H11F 0.9800
C12 C14 1.524(2)
C12 C13 1.540(2)
C12 H12 0.976(16)
C13 H13A 0.9800
C13 H13B 0.9800
C13 H13C 0.9800
C14 H14A 0.9800
C14 H14B 0.9800
C14 H14C 0.9800
C15 C16 1.520(2)
C15 C17 1.528(2)
C15 H15 0.986(18)
C16 H16A 0.9800
C16 H16B 0.9800
C16 H16C 0.9800
C17 H17A 0.9800
C17 H17B 0.9800
C17 H17C 0.9800
C20 C24 1.433(2)
C20 C21 1.449(2)
C20 C25 1.504(2)
C21 C22 1.436(2)
C21 C26 1.505(2)
C22 C23 1.419(3)
C22 C27 1.496(2)
C23 C24 1.427(2)
C23 C28 1.498(2)
C24 C29 1.506(2)
C25 H25A 0.9800
C25 H25B 0.9800
C25 H25C 0.9800
C26 H26A 0.9800
C26 H26B 0.9800
C26 H26C 0.9800
C27 H27A 0.9800
C27 H27B 0.9800
C27 H27C 0.9800
C28 H28A 0.9800
C28 H28B 0.9800
C28 H28C 0.9800
C29 H29A 0.9800
C29 H29B 0.9800
C29 H29C 0.9800

loop_
_geom_torsion_atom_site_label_1
_geom_torsion_atom_site_label_2
_geom_torsion_atom_site_label_3
_geom_torsion_atom_site_label_4
_geom_torsion
C1 Mo1 C2 C3 110.98(11)
N12 Mo1 C2 C3 -154.31(10)
N11 Mo1 C2 C3 -94.85(10)
C20 Mo1 C2 C3 46.80(12)
C21 Mo1 C2 C3 86.55(14)
C24 Mo1 C2 C3 4.15(12)
C23 Mo1 C2 C3 -33.08(15)
C1 Mo1 C3 C2 -62.36(11)
N12 Mo1 C3 C2 31.09(12)
N11 Mo1 C3 C2 80.11(10)
C20 Mo1 C3 C2 -141.96(10)
C21 Mo1 C3 C2 -135.51(10)
C24 Mo1 C3 C2 -176.43(10)
C22 Mo1 C3 C2 174.23(10)
C23 Mo1 C3 C2 159.88(10)
C1 Mo1 N11 C10 -50.29(14)
N12 Mo1 N11 C10 3.27(9)
C3 Mo1 N11 C10 -129.62(11)
C2 Mo1 N11 C10 -92.11(11)
C20 Mo1 N11 C10 139.37(10)
C21 Mo1 N11 C10 86.89(12)
C24 Mo1 N11 C10 147.87(10)
C22 Mo1 N11 C10 88.45(10)
C23 Mo1 N11 C10 119.76(12)
C1 Mo1 N11 C12 119.58(16)
N12 Mo1 N11 C12 173.13(19)
C3 Mo1 N11 C12 40.24(17)
C2 Mo1 N11 C12 77.76(17)
C20 Mo1 N11 C12 -50.8(2)
C21 Mo1 N11 C12 -103.25(17)
C24 Mo1 N11 C12 -42.27(18)
C22 Mo1 N11 C12 -101.68(17)
C23 Mo1 N11 C12 -70.37(16)
C1 Mo1 N12 C10 146.76(11)
N11 Mo1 N12 C10 -3.26(9)
C3 Mo1 N12 C10 57.14(11)
C2 Mo1 N12 C10 75.47(10)
C20 Mo1 N12 C10 -134.20(10)
C21 Mo1 N12 C10 -133.36(9)
C24 Mo1 N12 C10 -73.09(12)
C22 Mo1 N12 C10 -101.23(9)
C23 Mo1 N12 C10 -72.23(10)
C1 Mo1 N12 C15 -8.55(16)
N11 Mo1 N12 C15 -158.58(17)
C3 Mo1 N12 C15 -98.18(16)
C2 Mo1 N12 C15 -79.85(15)
C20 Mo1 N12 C15 70.48(17)
C21 Mo1 N12 C15 71.32(15)
C24 Mo1 N12 C15 131.59(15)
C22 Mo1 N12 C15 103.45(15)
C23 Mo1 N12 C15 132.45(15)
C12 N11 C10 N12 -176.54(15)
Mo1 N11 C10 N12 -4.95(14)
C12 N11 C10 C11 3.5(3)
Mo1 N11 C10 C11 175.14(15)
C15 N12 C10 N11 165.76(14)
Mo1 N12 C10 N11 4.97(14)
C15 N12 C10 C11 -14.3(2)
Mo1 N12 C10 C11 -175.12(15)
C10 N11 C12 C14 73.0(2)
Mo1 N11 C12 C14 -94.39(18)
C10 N11 C12 C13 -55.2(2)
Mo1 N11 C12 C13 137.43(15)
C10 N12 C15 C16 159.33(15)
Mo1 N12 C15 C16 -50.2(2)
C10 N12 C15 C17 -77.97(19)
Mo1 N12 C15 C17 72.5(2)
C1 Mo1 C20 C24 -159.75(9)
N12 Mo1 C20 C24 116.27(10)
N11 Mo1 C20 C24 14.19(13)
C3 Mo1 C20 C24 -73.25(9)
C2 Mo1 C20 C24 -99.69(10)
C21 Mo1 C20 C24 114.93(12)
C22 Mo1 C20 C24 77.30(9)
C23 Mo1 C20 C24 37.11(9)
C1 Mo1 C20 C21 85.32(9)
N12 Mo1 C20 C21 1.35(13)
N11 Mo1 C20 C21 -100.74(11)
C3 Mo1 C20 C21 171.82(9)
C2 Mo1 C20 C21 145.39(9)
C24 Mo1 C20 C21 -114.93(12)
C22 Mo1 C20 C21 -37.63(8)
C23 Mo1 C20 C21 -77.82(9)
C1 Mo1 C20 C25 -37.27(14)
N12 Mo1 C20 C25 -121.24(14)
N11 Mo1 C20 C25 136.67(13)
C3 Mo1 C20 C25 49.23(15)
C2 Mo1 C20 C25 22.80(17)
C21 Mo1 C20 C25 -122.59(18)
C24 Mo1 C20 C25 122.49(18)
C22 Mo1 C20 C25 -160.22(17)
C23 Mo1 C20 C25 159.59(17)
C24 C20 C21 C22 0.04(16)
C25 C20 C21 C22 -169.61(15)
Mo1 C20 C21 C22 66.57(10)
C24 C20 C21 C26 167.94(15)
C25 C20 C21 C26 -1.7(3)
Mo1 C20 C21 C26 -125.53(16)
C24 C20 C21 Mo1 -66.53(10)
C25 C20 C21 Mo1 123.82(16)
C1 Mo1 C21 C22 157.28(10)
N12 Mo1 C21 C22 65.73(9)
N11 Mo1 C21 C22 2.66(12)
C3 Mo1 C21 C22 -125.92(10)
C2 Mo1 C21 C22 -179.20(11)
C20 Mo1 C21 C22 -115.13(13)
C24 Mo1 C21 C22 -77.17(9)
C23 Mo1 C21 C22 -36.51(9)
C1 Mo1 C21 C20 -87.59(9)
N12 Mo1 C21 C20 -179.14(8)
N11 Mo1 C21 C20 117.80(9)
C3 Mo1 C21 C20 -10.79(12)
C2 Mo1 C21 C20 -64.07(14)
C24 Mo1 C21 C20 37.96(8)
C22 Mo1 C21 C20 115.13(13)
C23 Mo1 C21 C20 78.62(9)
C1 Mo1 C21 C26 33.60(15)
N12 Mo1 C21 C26 -57.96(15)
N11 Mo1 C21 C26 -121.02(14)
C3 Mo1 C21 C26 110.40(15)
C2 Mo1 C21 C26 57.1(2)
C20 Mo1 C21 C26 121.19(18)
C24 Mo1 C21 C26 159.14(16)
C22 Mo1 C21 C26 -123.68(19)
C23 Mo1 C21 C26 -160.20(17)
C20 C21 C22 C23 1.33(16)
C26 C21 C22 C23 -166.65(15)
Mo1 C21 C22 C23 65.23(11)
C20 C21 C22 C27 176.79(15)
C26 C21 C22 C27 8.8(3)
Mo1 C21 C22 C27 -119.31(16)
C20 C21 C22 Mo1 -63.90(10)
C26 C21 C22 Mo1 128.12(16)
C1 Mo1 C22 C23 -140.36(11)
N12 Mo1 C22 C23 125.32(10)
N11 Mo1 C22 C23 65.78(10)
C3 Mo1 C22 C23 -24.44(14)
C20 Mo1 C22 C23 -77.37(10)
C21 Mo1 C22 C23 -116.21(13)
C24 Mo1 C22 C23 -35.30(9)
C1 Mo1 C22 C21 -24.15(11)
N12 Mo1 C22 C21 -118.46(9)
N11 Mo1 C22 C21 -178.01(9)
C3 Mo1 C22 C21 91.78(13)
C20 Mo1 C22 C21 38.84(9)
C24 Mo1 C22 C21 80.91(10)
C23 Mo1 C22 C21 116.21(13)
C1 Mo1 C22 C27 96.85(15)
N12 Mo1 C22 C27 2.53(15)
N11 Mo1 C22 C27 -57.01(15)
C3 Mo1 C22 C27 -147.23(14)
C20 Mo1 C22 C27 159.84(17)
C21 Mo1 C22 C27 121.00(19)
C24 Mo1 C22 C27 -158.09(17)
C23 Mo1 C22 C27 -122.79(19)
C21 C22 C23 C24 -2.22(17)
C27 C22 C23 C24 -177.75(15)
Mo1 C22 C23 C24 59.59(11)
C21 C22 C23 C28 173.36(15)
C27 C22 C23 C28 -2.2(2)
Mo1 C22 C23 C28 -124.84(16)
C21 C22 C23 Mo1 -61.81(10)
C27 C22 C23 Mo1 122.66(15)
C1 Mo1 C23 C22 57.43(13)
N12 Mo1 C23 C22 -59.20(10)
N11 Mo1 C23 C22 -113.80(10)
C3 Mo1 C23 C22 164.35(9)
C2 Mo1 C23 C22 -174.99(10)
C20 Mo1 C23 C22 81.43(10)
C21 Mo1 C23 C22 37.95(9)
C24 Mo1 C23 C22 119.88(14)
C1 Mo1 C23 C24 -62.45(13)
N12 Mo1 C23 C24 -179.08(9)
N11 Mo1 C23 C24 126.32(11)
C3 Mo1 C23 C24 44.47(11)
C2 Mo1 C23 C24 65.13(14)
C20 Mo1 C23 C24 -38.45(9)
C21 Mo1 C23 C24 -81.93(10)
C22 Mo1 C23 C24 -119.88(14)
C1 Mo1 C23 C28 177.06(13)
N12 Mo1 C23 C28 60.43(17)
N11 Mo1 C23 C28 5.83(14)
C3 Mo1 C23 C28 -76.02(16)
C2 Mo1 C23 C28 -55.4(2)
C20 Mo1 C23 C28 -158.93(19)
C21 Mo1 C23 C28 157.58(18)
C24 Mo1 C23 C28 -120.5(2)
C22 Mo1 C23 C28 119.6(2)
C22 C23 C24 C20 2.24(17)
C28 C23 C24 C20 -173.26(15)
Mo1 C23 C24 C20 62.58(10)
C22 C23 C24 C29 174.39(15)
C28 C23 C24 C29 -1.1(3)
Mo1 C23 C24 C29 -125.27(16)
C22 C23 C24 Mo1 -60.34(11)
C28 C23 C24 Mo1 124.16(16)
C21 C20 C24 C23 -1.38(17)
C25 C20 C24 C23 168.45(15)
Mo1 C20 C24 C23 -66.44(11)
C21 C20 C24 C29 -173.52(14)
C25 C20 C24 C29 -3.7(2)
Mo1 C20 C24 C29 121.42(15)
C21 C20 C24 Mo1 65.06(10)
C25 C20 C24 Mo1 -125.12(16)
C1 Mo1 C24 C23 137.23(10)
N12 Mo1 C24 C23 1.45(14)
N11 Mo1 C24 C23 -54.92(11)
C3 Mo1 C24 C23 -138.41(11)
C2 Mo1 C24 C23 -140.95(10)
C20 Mo1 C24 C23 115.41(13)
C21 Mo1 C24 C23 76.57(10)
C22 Mo1 C24 C23 34.90(10)
C1 Mo1 C24 C20 21.82(11)
N12 Mo1 C24 C20 -113.96(10)
N11 Mo1 C24 C20 -170.33(9)
C3 Mo1 C24 C20 106.17(9)
C2 Mo1 C24 C20 103.63(10)
C21 Mo1 C24 C20 -38.84(8)
C22 Mo1 C24 C20 -80.51(10)
C23 Mo1 C24 C20 -115.41(13)
C1 Mo1 C24 C29 -98.52(14)
N12 Mo1 C24 C29 125.69(13)
N11 Mo1 C24 C29 69.32(14)
C3 Mo1 C24 C29 -14.17(14)
C2 Mo1 C24 C29 -16.71(16)
C20 Mo1 C24 C29 -120.34(17)
C21 Mo1 C24 C29 -159.19(15)
C22 Mo1 C24 C29 159.14(16)
C23 Mo1 C24 C29 124.24(18)
